data_4065298
loop_
_publ_author_name
'Williams, Gary L.'
'Parks, Christopher M.'
'Smith, C. Robert'
'Adams, Harry'
'Haynes, Anthony'
'Meijer, Anthony J. H. M.'
'Sunley, Glenn J.'
'Gaemers, Sander'

_publ_section_title
;
 Mechanistic Study of Rhodium/xantphos-Catalyzed Methanol Carbonylation
;
_journal_issue 22
_journal_name_full Organometallics
_journal_page_first 6166
_journal_paper_doi 10.1021/om2006968
_journal_volume 30
_journal_year 2011
_chemical_formula_sum 'C93 H92 B2 F8 O4 P4 Rh2'
_chemical_formula_weight 1776.99
_chemical_name_systematic
;
 ?
;
_space_group_IT_number 14
_symmetry_cell_setting monoclinic
_symmetry_space_group_name_Hall '-P 2yn'
_symmetry_space_group_name_H-M 'P 1 21/n 1'
_atom_sites_solution_hydrogens geom
_atom_sites_solution_primary direct
_atom_sites_solution_secondary difmap
_audit_creation_method SHELXL-97
_cell_angle_alpha 90.00
_cell_angle_beta 100.902(4)
_cell_angle_gamma 90.00
_cell_formula_units_Z 4
_cell_length_a 16.755(3)
_cell_length_b 31.222(6)
_cell_length_c 16.892(3)
_cell_measurement_reflns_used 3557
_cell_measurement_temperature 150(2)
_cell_measurement_theta_max 50.681
_cell_measurement_theta_min 4.61
_cell_volume 8677(3)
_computing_cell_refinement 'Bruker SMART'
_computing_data_collection 'Bruker SMART'
_computing_data_reduction 'Bruker SAINT'
_computing_molecular_graphics 'Bruker SHELXTL'
_computing_publication_material 'Bruker SHELXTL'
_computing_structure_refinement 'SHELXL-97 (Sheldrick, 1997)'
_computing_structure_solution 'SHELXS-97 (Sheldrick, 1990)'
_diffrn_ambient_temperature 150(2)
_diffrn_detector_area_resol_mean 100
_diffrn_measured_fraction_theta_full 1.000
_diffrn_measured_fraction_theta_max 1.000
_diffrn_measurement_device_type 'CCD area detector'
_diffrn_measurement_method 'phi and omega scans'
_diffrn_radiation_monochromator graphite
_diffrn_radiation_source 'fine-focus sealed tube'
_diffrn_radiation_type MoK\a
_diffrn_radiation_wavelength 0.71073
_diffrn_reflns_av_R_equivalents 0.2225
_diffrn_reflns_av_sigmaI/netI 0.2610
_diffrn_reflns_limit_h_max 19
_diffrn_reflns_limit_h_min -19
_diffrn_reflns_limit_k_max 37
_diffrn_reflns_limit_k_min -37
_diffrn_reflns_limit_l_max 20
_diffrn_reflns_limit_l_min -20
_diffrn_reflns_number 84602
_diffrn_reflns_theta_full 25.00
_diffrn_reflns_theta_max 25.00
_diffrn_reflns_theta_min 1.30
_diffrn_standards_decay_% 0
_diffrn_standards_number 0
_exptl_absorpt_coefficient_mu 0.521
_exptl_absorpt_correction_T_max 0.9449
_exptl_absorpt_correction_T_min 0.8266
_exptl_absorpt_correction_type multi-scan
_exptl_absorpt_process_details SADABS
_exptl_crystal_colour YELLOW
_exptl_crystal_density_diffrn 1.360
_exptl_crystal_density_method 'not measured'
_exptl_crystal_description PLATE
_exptl_crystal_F_000 3656
_exptl_crystal_size_max 0.38
_exptl_crystal_size_mid 0.21
_exptl_crystal_size_min 0.11
_refine_diff_density_max 1.135
_refine_diff_density_min -1.791
_refine_diff_density_rms 0.138
_refine_ls_extinction_method none
_refine_ls_goodness_of_fit_ref 0.820
_refine_ls_hydrogen_treatment mixed
_refine_ls_matrix_type full
_refine_ls_number_parameters 966
_refine_ls_number_reflns 15273
_refine_ls_number_restraints 769
_refine_ls_restrained_S_all 0.809
_refine_ls_R_factor_all 0.1852
_refine_ls_R_factor_gt 0.0834
_refine_ls_shift/su_max 0.000
_refine_ls_shift/su_mean 0.000
_refine_ls_structure_factor_coef Fsqd
_refine_ls_weighting_details 'calc w=1/[\s^2^(Fo^2^)+(0.1073P)^2^+0.4118P] where P=(Fo^2^+2Fc^2^)/3'
_refine_ls_weighting_scheme calc
_refine_ls_wR_factor_gt 0.1933
_refine_ls_wR_factor_ref 0.2287
_reflns_number_gt 5478
_reflns_number_total 15273
_reflns_threshold_expression >2sigma(I)
_cod_data_source_file om2006968_si_002.cif
_cod_data_source_block iah242m
_cod_depositor_comments
;
The following automatic conversions were performed:

'_symmetry_cell_setting' value 'Monoclinic' changed to 'monoclinic'
according to /home/saulius/struct/CIF-dictionaries/cif_core.dic
dictionary named 'cif_core.dic' version 2.4.1 from
2010-06-29.

'_exptl_absorpt_correction_type' value 'MULTI-SCAN'
changed to 'multi-scan' according to
/home/saulius/struct/CIF-dictionaries/cif_core.dic dictionary named
'cif_core.dic' version 2.4.1 from 2010-06-29.

Automatic conversion script
Id: cif_fix_values 1715 2011-07-08 13:25:40Z adriana 
;
_cod_original_sg_symbol_H-M P2(1)/n
_cod_database_code 4065298

loop_
_symmetry_equiv_pos_as_xyz
'x, y, z'
'-x+1/2, y+1/2, -z+1/2'
'-x, -y, -z'
'x-1/2, -y-1/2, z-1/2'

loop_
_atom_site_label
_atom_site_type_symbol
_atom_site_fract_x
_atom_site_fract_y
_atom_site_fract_z
_atom_site_U_iso_or_equiv
_atom_site_adp_type
_atom_site_occupancy
_atom_site_symmetry_multiplicity
_atom_site_calc_flag
_atom_site_refinement_flags
_atom_site_disorder_assembly
_atom_site_disorder_group
Rh1 Rh 0.80535(5) 0.04017(3) 0.70199(5) 0.0321(2) Uani 1 1 d D . .
P1 P 0.90311(15) 0.03345(8) 0.81579(16) 0.0310(6) Uani 1 1 d . . .
P2 P 0.68909(16) 0.03435(9) 0.60519(16) 0.0339(7) Uani 1 1 d . . .
O1 O 0.9149(4) 0.0775(2) 0.6036(4) 0.060(2) Uani 1 1 d D . .
O2 O 0.7272(4) 0.0202(2) 0.7816(4) 0.0387(17) Uani 1 1 d . . .
C1 C 0.8696(6) 0.0617(3) 0.6412(6) 0.037 Uiso 1 1 d D . .
C2 C 0.8371(6) 0.0327(3) 0.8899(6) 0.0345(14) Uani 1 1 d U . .
C3 C 0.8663(6) 0.0387(3) 0.9712(6) 0.0375(14) Uani 1 1 d U . .
H3A H 0.9221 0.0455 0.9887 0.045 Uiso 1 1 calc R . .
C4 C 0.8174(6) 0.0352(3) 1.0277(6) 0.0386(14) Uani 1 1 d U . .
H4A H 0.8379 0.0407 1.0831 0.046 Uiso 1 1 calc R . .
C5 C 0.7360(6) 0.0231(3) 1.0006(6) 0.0383(14) Uani 1 1 d U . .
H5A H 0.7022 0.0186 1.0390 0.046 Uiso 1 1 calc R . .
C6 C 0.7034(6) 0.0174(3) 0.9191(6) 0.0376(12) Uani 1 1 d U . .
C7 C 0.7541(6) 0.0231(3) 0.8658(6) 0.0354(13) Uani 1 1 d U . .
C8 C 0.6157(6) 0.0034(3) 0.8947(6) 0.0396(12) Uani 1 1 d U . .
C9 C 0.5887(6) 0.0058(3) 0.8031(6) 0.0383(12) Uani 1 1 d U . .
C10 C 0.5073(6) 0.0007(3) 0.7668(6) 0.0398(14) Uani 1 1 d U . .
H10A H 0.4692 -0.0071 0.7994 0.048 Uiso 1 1 calc R . .
C11 C 0.4806(6) 0.0063(3) 0.6863(6) 0.0389(14) Uani 1 1 d U . .
H11A H 0.4245 0.0031 0.6638 0.047 Uiso 1 1 calc R . .
C12 C 0.5342(6) 0.0166(3) 0.6379(6) 0.0375(14) Uani 1 1 d U . .
H12A H 0.5155 0.0208 0.5817 0.045 Uiso 1 1 calc R . .
C13 C 0.6174(6) 0.0212(3) 0.6710(6) 0.0354(14) Uani 1 1 d U . .
C14 C 0.6417(6) 0.0152(3) 0.7516(6) 0.0365(13) Uani 1 1 d U . .
C15 C 0.6866(6) -0.0104(3) 0.5374(6) 0.0383(14) Uani 1 1 d U . .
C16 C 0.6461(6) -0.0480(3) 0.5508(6) 0.0421(15) Uani 1 1 d U . .
H16A H 0.6165 -0.0484 0.5935 0.051 Uiso 1 1 calc R . .
C17 C 0.6469(6) -0.0846(3) 0.5050(6) 0.0442(15) Uani 1 1 d U . .
H17A H 0.6187 -0.1097 0.5156 0.053 Uiso 1 1 calc R . .
C18 C 0.6909(6) -0.0831(3) 0.4424(6) 0.0436(15) Uani 1 1 d U . .
H18A H 0.6929 -0.1078 0.4099 0.052 Uiso 1 1 calc R . .
C19 C 0.7310(6) -0.0468(3) 0.4273(6) 0.0415(15) Uani 1 1 d U . .
H19A H 0.7595 -0.0469 0.3837 0.050 Uiso 1 1 calc R . .
C20 C 0.7317(6) -0.0101(3) 0.4728(6) 0.0390(14) Uani 1 1 d U . .
C21 C 0.6384(6) 0.0789(3) 0.5474(6) 0.0415(15) Uani 1 1 d U . .
C22 C 0.6013(6) 0.0728(3) 0.4676(6) 0.0448(15) Uani 1 1 d U . .
H22A H 0.6057 0.0458 0.4430 0.054 Uiso 1 1 calc R . .
C23 C 0.5582(6) 0.1052(3) 0.4231(7) 0.0474(16) Uani 1 1 d U . .
H23A H 0.5311 0.0999 0.3693 0.057 Uiso 1 1 calc R . .
C24 C 0.5543(6) 0.1449(4) 0.4562(6) 0.0468(16) Uani 1 1 d U . .
H24A H 0.5255 0.1675 0.4258 0.056 Uiso 1 1 calc R . .
C25 C 0.5931(6) 0.1513(4) 0.5344(6) 0.0452(15) Uani 1 1 d U . .
H25A H 0.5909 0.1791 0.5567 0.054 Uiso 1 1 calc R . .
C26 C 0.6353(6) 0.1197(3) 0.5832(6) 0.0419(15) Uani 1 1 d U . .
C27 C 0.9815(6) 0.0721(3) 0.8554(6) 0.0349(14) Uani 1 1 d U . .
C28 C 0.9656(6) 0.1156(3) 0.8546(6) 0.0377(14) Uani 1 1 d U . .
C29 C 1.0267(6) 0.1435(3) 0.8876(6) 0.0397(15) Uani 1 1 d U . .
H29A H 1.0162 0.1734 0.8869 0.048 Uiso 1 1 calc R . .
C30 C 1.1039(6) 0.1281(3) 0.9221(6) 0.0397(15) Uani 1 1 d U . .
H30A H 1.1462 0.1476 0.9431 0.048 Uiso 1 1 calc R . .
C31 C 1.1179(6) 0.0865(3) 0.9253(6) 0.0394(15) Uani 1 1 d U . .
H31A H 1.1699 0.0764 0.9505 0.047 Uiso 1 1 calc R . .
C32 C 1.0583(6) 0.0572(3) 0.8926(6) 0.0378(15) Uani 1 1 d U . .
H32A H 1.0695 0.0274 0.8956 0.045 Uiso 1 1 calc R . .
C33 C 0.9510(6) -0.0184(3) 0.8252(6) 0.0364(14) Uani 1 1 d U . .
C34 C 1.0096(6) -0.0310(3) 0.7780(6) 0.0369(14) Uani 1 1 d U . .
C35 C 1.0394(6) -0.0722(3) 0.7863(6) 0.0383(14) Uani 1 1 d U . .
H35A H 1.0791 -0.0803 0.7558 0.046 Uiso 1 1 calc R . .
C36 C 1.0152(6) -0.1021(3) 0.8363(6) 0.0401(14) Uani 1 1 d U . .
H36A H 1.0376 -0.1301 0.8399 0.048 Uiso 1 1 calc R . .
C37 C 0.9565(6) -0.0906(3) 0.8819(6) 0.0394(14) Uani 1 1 d U . .
H37A H 0.9383 -0.1109 0.9164 0.047 Uiso 1 1 calc R . .
C38 C 0.9262(6) -0.0500(3) 0.8760(6) 0.0378(14) Uani 1 1 d U . .
H38A H 0.8867 -0.0426 0.9072 0.045 Uiso 1 1 calc R . .
C39 C 1.0382(6) -0.0009(3) 0.7209(6) 0.038(2) Uani 1 1 d U . .
H39A H 1.0779 -0.0155 0.6944 0.057 Uiso 1 1 calc R . .
H39B H 1.0638 0.0240 0.7505 0.057 Uiso 1 1 calc R . .
H39C H 0.9919 0.0084 0.6801 0.057 Uiso 1 1 calc R . .
C40 C 0.8830(6) 0.1344(3) 0.8176(6) 0.045(2) Uani 1 1 d U . .
H40A H 0.8851 0.1657 0.8225 0.067 Uiso 1 1 calc R . .
H40B H 0.8416 0.1231 0.8459 0.067 Uiso 1 1 calc R . .
H40C H 0.8691 0.1265 0.7605 0.067 Uiso 1 1 calc R . .
C41 C 0.7809(6) 0.0277(3) 0.4578(6) 0.042(2) Uani 1 1 d U . .
H41A H 0.8074 0.0218 0.4119 0.063 Uiso 1 1 calc R . .
H41B H 0.8224 0.0335 0.5058 0.063 Uiso 1 1 calc R . .
H41C H 0.7454 0.0527 0.4458 0.063 Uiso 1 1 calc R . .
C42 C 0.6728(6) 0.1286(3) 0.6692(6) 0.048(2) Uani 1 1 d U . .
H42A H 0.6634 0.1586 0.6818 0.072 Uiso 1 1 calc R . .
H42B H 0.7314 0.1232 0.6776 0.072 Uiso 1 1 calc R . .
H42C H 0.6483 0.1099 0.7046 0.072 Uiso 1 1 calc R . .
C43 C 0.6053(7) -0.0424(3) 0.9235(6) 0.053(2) Uani 1 1 d U . .
H43A H 0.6410 -0.0617 0.9005 0.080 Uiso 1 1 calc R . .
H43B H 0.5486 -0.0514 0.9060 0.080 Uiso 1 1 calc R . .
H43C H 0.6195 -0.0434 0.9825 0.080 Uiso 1 1 calc R . .
C44 C 0.5583(6) 0.0338(3) 0.9315(6) 0.047(2) Uani 1 1 d U . .
H44A H 0.5644 0.0632 0.9132 0.071 Uiso 1 1 calc R . .
H44B H 0.5727 0.0327 0.9905 0.071 Uiso 1 1 calc R . .
H44C H 0.5018 0.0245 0.9141 0.071 Uiso 1 1 calc R . .
Rh1A Rh 0.13342(5) 0.17912(3) 0.62438(5) 0.0337(2) Uani 1 1 d D . .
P1A P 0.23439(16) 0.19949(9) 0.72816(16) 0.0363(7) Uani 1 1 d . . .
P2A P 0.05446(15) 0.16935(8) 0.49884(16) 0.0345(7) Uani 1 1 d . . .
O1A O 0.0958(5) 0.0976(2) 0.6963(5) 0.082(3) Uani 1 1 d D . .
O2A O 0.1562(4) 0.2397(2) 0.5759(4) 0.0416(18) Uani 1 1 d . . .
C1A C 0.1098(7) 0.1302(3) 0.6660(6) 0.050 Uiso 1 1 d D . .
C2A C 0.2586(6) 0.2520(3) 0.6933(6) 0.0424(15) Uani 1 1 d U . .
C3A C 0.3158(6) 0.2784(3) 0.7400(6) 0.0438(15) Uani 1 1 d U . .
H3AA H 0.3456 0.2687 0.7903 0.053 Uiso 1 1 calc R . .
C4A C 0.3286(6) 0.3189(3) 0.7119(6) 0.0454(15) Uani 1 1 d U . .
H4AA H 0.3688 0.3368 0.7425 0.054 Uiso 1 1 calc R . .
C5A C 0.2847(6) 0.3334(3) 0.6416(6) 0.0473(15) Uani 1 1 d U . .
H5AA H 0.2941 0.3618 0.6253 0.057 Uiso 1 1 calc R . .
C6A C 0.2274(7) 0.3093(3) 0.5929(7) 0.0481(13) Uani 1 1 d U . .
C7A C 0.2163(6) 0.2691(3) 0.6190(6) 0.0443(15) Uani 1 1 d U . .
C8A C 0.1744(7) 0.3284(4) 0.5186(7) 0.0531(14) Uani 1 1 d U . .
C9A C 0.1195(7) 0.2944(4) 0.4725(7) 0.0498(13) Uani 1 1 d U . .
C10A C 0.0688(7) 0.3053(4) 0.3979(7) 0.0521(16) Uani 1 1 d U . .
H10B H 0.0712 0.3333 0.3767 0.063 Uiso 1 1 calc R . .
C11A C 0.0170(7) 0.2760(3) 0.3564(7) 0.0526(16) Uani 1 1 d U . .
H11B H -0.0158 0.2839 0.3063 0.063 Uiso 1 1 calc R . .
C12A C 0.0112(6) 0.2355(3) 0.3857(6) 0.0496(16) Uani 1 1 d U . .
H12B H -0.0246 0.2152 0.3557 0.059 Uiso 1 1 calc R . .
C13A C 0.0589(6) 0.2242(3) 0.4605(6) 0.0459(16) Uani 1 1 d U . .
C14A C 0.1129(7) 0.2534(3) 0.4995(6) 0.0464(15) Uani 1 1 d U . .
C15A C 0.0989(6) 0.1360(3) 0.4297(6) 0.0377(14) Uani 1 1 d U . .
C16A C 0.1371(6) 0.1553(3) 0.3734(6) 0.0390(14) Uani 1 1 d U . .
H16B H 0.1367 0.1856 0.3685 0.047 Uiso 1 1 calc R . .
C17A C 0.1762(6) 0.1304(3) 0.3238(6) 0.0401(15) Uani 1 1 d U . .
H17B H 0.2044 0.1441 0.2870 0.048 Uiso 1 1 calc R . .
C18A C 0.1746(6) 0.0874(3) 0.3270(6) 0.0401(15) Uani 1 1 d U . .
H18B H 0.2003 0.0705 0.2923 0.048 Uiso 1 1 calc R . .
C19A C 0.1342(6) 0.0684(3) 0.3828(6) 0.0397(14) Uani 1 1 d U . .
H19B H 0.1322 0.0380 0.3847 0.048 Uiso 1 1 calc R . .
C20A C 0.0971(6) 0.0912(3) 0.4353(6) 0.0384(14) Uani 1 1 d U . .
C21A C -0.0542(6) 0.1590(3) 0.4798(6) 0.0391(15) Uani 1 1 d U . .
C22A C -0.0886(6) 0.1347(3) 0.4135(6) 0.0409(15) Uani 1 1 d U . .
H22B H -0.0540 0.1229 0.3806 0.049 Uiso 1 1 calc R . .
C23A C -0.1719(6) 0.1270(3) 0.3930(6) 0.0429(15) Uani 1 1 d U . .
H23B H -0.1943 0.1106 0.3467 0.051 Uiso 1 1 calc R . .
C24A C -0.2209(6) 0.1440(3) 0.4430(6) 0.0442(15) Uani 1 1 d U . .
H24B H -0.2779 0.1392 0.4312 0.053 Uiso 1 1 calc R . .
C25A C -0.1872(6) 0.1680(3) 0.5093(6) 0.0440(15) Uani 1 1 d U . .
H25B H -0.2215 0.1793 0.5431 0.053 Uiso 1 1 calc R . .
C26A C -0.1040(6) 0.1759(3) 0.5282(6) 0.0424(14) Uani 1 1 d U . .
C27A C 0.2253(7) 0.2125(4) 0.8292(7) 0.0517(17) Uani 1 1 d U . .
C28A C 0.1542(7) 0.2333(4) 0.8473(7) 0.0534(16) Uani 1 1 d U . .
C29A C 0.1532(7) 0.2428(4) 0.9281(6) 0.0549(17) Uani 1 1 d U . .
H29B H 0.1063 0.2562 0.9409 0.066 Uiso 1 1 calc R . .
C30A C 0.2168(7) 0.2338(4) 0.9895(7) 0.0568(17) Uani 1 1 d U . .
H30B H 0.2136 0.2413 1.0433 0.068 Uiso 1 1 calc R . .
C31A C 0.2862(7) 0.2135(4) 0.9736(7) 0.0566(17) Uani 1 1 d U . .
H31B H 0.3298 0.2068 1.0164 0.068 Uiso 1 1 calc R . .
C32A C 0.2909(7) 0.2034(4) 0.8945(6) 0.0552(17) Uani 1 1 d U . .
H32B H 0.3386 0.1901 0.8836 0.066 Uiso 1 1 calc R . .
C33A C 0.3247(6) 0.1680(3) 0.7312(6) 0.0413(15) Uani 1 1 d U . .
C34A C 0.3340(6) 0.1272(3) 0.7701(6) 0.0438(15) Uani 1 1 d U . .
C35A C 0.4049(6) 0.1027(3) 0.7648(6) 0.0462(15) Uani 1 1 d U . .
H35B H 0.4133 0.0758 0.7912 0.055 Uiso 1 1 calc R . .
C36A C 0.4615(6) 0.1178(3) 0.7216(6) 0.0468(16) Uani 1 1 d U . .
H36B H 0.5087 0.1015 0.7187 0.056 Uiso 1 1 calc R . .
C37A C 0.4489(6) 0.1561(3) 0.6834(6) 0.0447(15) Uani 1 1 d U . .
H37B H 0.4872 0.1656 0.6523 0.054 Uiso 1 1 calc R . .
C38A C 0.3838(6) 0.1816(3) 0.6877(6) 0.0425(15) Uani 1 1 d U . .
H38B H 0.3784 0.2085 0.6612 0.051 Uiso 1 1 calc R . .
C39A C 0.2751(6) 0.1078(3) 0.8169(6) 0.049(2) Uani 1 1 d U . .
H39D H 0.2292 0.1273 0.8162 0.074 Uiso 1 1 calc R . .
H39E H 0.3026 0.1029 0.8728 0.074 Uiso 1 1 calc R . .
H39F H 0.2552 0.0805 0.7923 0.074 Uiso 1 1 calc R . .
C40A C 0.0844(7) 0.2436(4) 0.7830(7) 0.061(2) Uani 1 1 d U . .
H40D H 0.0422 0.2578 0.8066 0.092 Uiso 1 1 calc R . .
H40E H 0.0624 0.2172 0.7561 0.092 Uiso 1 1 calc R . .
H40F H 0.1020 0.2628 0.7437 0.092 Uiso 1 1 calc R . .
C41A C 0.0567(6) 0.0676(3) 0.4948(6) 0.045(2) Uani 1 1 d U . .
H41D H 0.0333 0.0883 0.5276 0.067 Uiso 1 1 calc R . .
H41E H 0.0971 0.0500 0.5299 0.067 Uiso 1 1 calc R . .
H41F H 0.0136 0.0492 0.4656 0.067 Uiso 1 1 calc R . .
C42A C -0.0733(6) 0.2043(3) 0.6009(6) 0.051(2) Uani 1 1 d U . .
H42D H -0.0142 0.2076 0.6075 0.076 Uiso 1 1 calc R . .
H42E H -0.0864 0.1910 0.6494 0.076 Uiso 1 1 calc R . .
H42F H -0.0993 0.2324 0.5927 0.076 Uiso 1 1 calc R . .
C43A C 0.2257(7) 0.3489(4) 0.4639(7) 0.067(2) Uani 1 1 d U . .
H43D H 0.2597 0.3270 0.4451 0.101 Uiso 1 1 calc R . .
H43E H 0.2605 0.3710 0.4938 0.101 Uiso 1 1 calc R . .
H43F H 0.1901 0.3619 0.4174 0.101 Uiso 1 1 calc R . .
C44A C 0.1193(7) 0.3635(4) 0.5465(7) 0.071(2) Uani 1 1 d U . .
H44D H 0.0859 0.3506 0.5820 0.106 Uiso 1 1 calc R . .
H44E H 0.0838 0.3760 0.4993 0.106 Uiso 1 1 calc R . .
H44F H 0.1535 0.3861 0.5758 0.106 Uiso 1 1 calc R . .
C1S C 0.3423(8) 0.2109(4) 0.4640(8) 0.081(3) Uani 1 1 d U . .
H1SA H 0.3083 0.2135 0.4102 0.122 Uiso 1 1 calc R . .
H1SB H 0.3076 0.2102 0.5047 0.122 Uiso 1 1 calc R . .
H1SC H 0.3741 0.1844 0.4670 0.122 Uiso 1 1 calc R . .
C2S C 0.3973(8) 0.2476(4) 0.4790(7) 0.071(2) Uani 1 1 d U . .
H2SA H 0.4308 0.2483 0.4366 0.085 Uiso 1 1 calc R . .
H2SB H 0.3644 0.2741 0.4740 0.085 Uiso 1 1 calc R . .
C3S C 0.4480(8) 0.2475(4) 0.5528(7) 0.063(2) Uani 1 1 d U . .
H3SA H 0.4142 0.2438 0.5944 0.076 Uiso 1 1 calc R . .
H3SB H 0.4837 0.2221 0.5553 0.076 Uiso 1 1 calc R . .
C4S C 0.4962(8) 0.2822(4) 0.5734(7) 0.067(2) Uani 1 1 d U . .
H4SA H 0.4620 0.3083 0.5689 0.080 Uiso 1 1 calc R . .
H4SB H 0.5341 0.2851 0.5353 0.080 Uiso 1 1 calc R . .
C5S C 0.5434(8) 0.2789(4) 0.6563(7) 0.078(3) Uani 1 1 d U . .
H5SA H 0.5773 0.3045 0.6689 0.118 Uiso 1 1 calc R . .
H5SB H 0.5782 0.2535 0.6607 0.118 Uiso 1 1 calc R . .
H5SC H 0.5062 0.2766 0.6944 0.118 Uiso 1 1 calc R . .
B1 B 0.2701(12) 0.2569(4) 0.2512(9) 0.086(6) Uani 1 1 d D . .
F1 F 0.2363(4) 0.2863(2) 0.2986(4) 0.080 Uiso 1 1 d . A .
F2 F 0.2293(9) 0.2240(5) 0.2821(11) 0.069 Uiso 0.443(11) 1 d PDU A 1
F2' F 0.2422(7) 0.2149(3) 0.2413(8) 0.064 Uiso 0.557(11) 1 d PDU A 2
F3 F 0.3518(5) 0.2557(2) 0.2741(4) 0.076 Uiso 1 1 d . A .
F4 F 0.2463(4) 0.2729(2) 0.1735(4) 0.066 Uiso 1 1 d D A .
B2 B 0.6984(9) 0.0378(5) 0.2124(5) 0.067 Uiso 1 1 d D . .
F5 F 0.7391(4) 0.0001(2) 0.2385(4) 0.087 Uiso 1 1 d . A .
F6 F 0.6753(10) 0.0394(6) 0.2868(7) 0.070(4) Uiso 0.443(11) 1 d PDU A 1
F6' F 0.6677(7) 0.0601(4) 0.2711(7) 0.058(3) Uiso 0.557(11) 1 d PDU A 2
F7 F 0.6473(7) 0.0163(5) 0.1511(7) 0.045(3) Uiso 0.443(11) 1 d PDU A 1
F7' F 0.6361(5) 0.0406(4) 0.1458(5) 0.039(3) Uiso 0.557(11) 1 d PDU A 2
F8 F 0.7586(5) 0.0647(2) 0.1979(4) 0.089 Uiso 1 1 d . A .

loop_
_atom_site_aniso_label
_atom_site_aniso_U_11
_atom_site_aniso_U_22
_atom_site_aniso_U_33
_atom_site_aniso_U_23
_atom_site_aniso_U_13
_atom_site_aniso_U_12
Rh1 0.0270(4) 0.0349(5) 0.0339(5) -0.0007(4) 0.0043(4) -0.0009(4)
P1 0.0266(14) 0.0279(16) 0.0380(16) -0.0027(13) 0.0046(12) -0.0008(12)
P2 0.0318(15) 0.0353(17) 0.0338(16) -0.0021(13) 0.0040(12) -0.0021(13)
O1 0.046(5) 0.071(6) 0.059(5) 0.017(4) 0.004(4) -0.003(4)
O2 0.030(4) 0.050(5) 0.035(4) -0.005(3) 0.003(3) -0.001(3)
C2 0.031(3) 0.039(3) 0.032(3) -0.005(3) 0.005(2) 0.004(3)
C3 0.034(3) 0.043(3) 0.034(3) -0.002(3) 0.003(2) 0.004(3)
C4 0.036(3) 0.045(3) 0.034(3) -0.004(3) 0.004(2) 0.005(3)
C5 0.036(3) 0.044(3) 0.035(3) -0.004(3) 0.006(2) 0.002(3)
C6 0.034(2) 0.042(3) 0.036(2) -0.004(2) 0.005(2) 0.000(2)
C7 0.032(3) 0.040(3) 0.033(3) -0.005(3) 0.004(2) 0.002(3)
C8 0.035(2) 0.043(3) 0.040(2) -0.004(2) 0.005(2) -0.003(2)
C9 0.033(2) 0.041(3) 0.040(2) -0.006(2) 0.005(2) -0.002(2)
C10 0.033(3) 0.043(3) 0.042(3) -0.004(3) 0.004(2) -0.003(3)
C11 0.032(3) 0.043(3) 0.041(3) -0.005(3) 0.005(2) -0.003(3)
C12 0.030(3) 0.042(3) 0.039(3) -0.006(3) 0.004(2) -0.002(3)
C13 0.030(3) 0.038(3) 0.037(3) -0.006(3) 0.004(2) -0.003(3)
C14 0.032(3) 0.039(3) 0.038(3) -0.007(3) 0.003(2) -0.003(3)
C15 0.035(3) 0.038(3) 0.039(3) -0.002(3) 0.001(3) 0.001(3)
C16 0.039(3) 0.041(3) 0.044(3) -0.003(3) 0.001(3) -0.001(3)
C17 0.041(3) 0.042(3) 0.046(3) -0.004(3) 0.000(3) 0.000(3)
C18 0.041(3) 0.042(3) 0.045(3) -0.005(3) -0.001(3) 0.001(3)
C19 0.038(3) 0.042(3) 0.042(3) -0.003(3) 0.000(3) 0.003(3)
C20 0.036(3) 0.039(3) 0.039(3) 0.000(3) 0.000(2) 0.003(3)
C21 0.033(3) 0.041(3) 0.049(3) 0.005(3) 0.005(3) 0.002(3)
C22 0.038(3) 0.043(3) 0.051(3) 0.004(3) 0.003(3) 0.002(3)
C23 0.040(3) 0.046(3) 0.053(3) 0.007(3) 0.000(3) 0.002(3)
C24 0.039(3) 0.045(3) 0.055(3) 0.007(3) 0.003(3) 0.003(3)
C25 0.037(3) 0.044(3) 0.054(3) 0.004(3) 0.007(3) 0.003(3)
C26 0.034(3) 0.042(3) 0.050(3) 0.004(3) 0.008(3) 0.002(3)
C27 0.032(3) 0.035(3) 0.037(3) -0.002(3) 0.005(3) -0.004(3)
C28 0.035(3) 0.036(3) 0.041(3) -0.004(3) 0.005(3) -0.003(2)
C29 0.040(3) 0.037(3) 0.040(3) -0.004(3) 0.004(3) -0.005(3)
C30 0.039(3) 0.039(3) 0.039(3) -0.002(3) 0.003(3) -0.008(3)
C31 0.037(3) 0.040(3) 0.039(3) -0.001(3) 0.001(3) -0.006(3)
C32 0.035(3) 0.038(3) 0.038(3) -0.001(3) 0.001(3) -0.004(3)
C33 0.030(3) 0.039(3) 0.041(3) 0.002(3) 0.011(2) 0.002(3)
C34 0.031(3) 0.040(3) 0.041(3) -0.001(3) 0.011(2) 0.001(2)
C35 0.034(3) 0.041(3) 0.042(3) -0.002(3) 0.011(3) 0.001(3)
C36 0.036(3) 0.041(3) 0.044(3) 0.000(3) 0.010(3) 0.002(3)
C37 0.035(3) 0.041(3) 0.043(3) 0.003(3) 0.011(3) 0.001(3)
C38 0.033(3) 0.041(3) 0.042(3) 0.002(3) 0.012(3) 0.002(3)
C39 0.031(4) 0.042(4) 0.044(5) 0.000(4) 0.013(4) -0.001(4)
C40 0.042(4) 0.035(5) 0.055(5) 0.001(4) 0.003(4) 0.002(3)
C41 0.041(5) 0.043(4) 0.041(5) 0.004(4) 0.004(4) 0.002(4)
C42 0.040(5) 0.044(5) 0.057(4) -0.004(4) 0.004(4) 0.002(4)
C43 0.056(5) 0.051(4) 0.050(5) 0.004(4) 0.003(4) -0.012(4)
C44 0.036(4) 0.061(5) 0.045(4) -0.010(4) 0.007(4) 0.000(4)
Rh1A 0.0315(5) 0.0304(5) 0.0377(5) 0.0006(4) 0.0028(4) -0.0023(4)
P1A 0.0362(17) 0.0355(17) 0.0362(17) 0.0001(13) 0.0041(13) -0.0022(13)
P2A 0.0251(14) 0.0339(17) 0.0431(17) 0.0029(13) 0.0031(13) 0.0000(12)
O1A 0.103(7) 0.068(6) 0.067(6) 0.018(5) -0.007(5) -0.042(6)
O2A 0.041(4) 0.040(5) 0.037(4) 0.006(3) -0.012(3) -0.007(4)
C2A 0.047(3) 0.034(3) 0.045(3) -0.002(3) 0.003(3) -0.010(3)
C3A 0.047(3) 0.035(3) 0.047(3) -0.001(3) 0.004(3) -0.012(3)
C4A 0.049(3) 0.036(3) 0.049(3) -0.001(3) 0.003(3) -0.011(3)
C5A 0.052(3) 0.037(3) 0.050(3) 0.001(3) 0.003(3) -0.011(3)
C6A 0.053(3) 0.038(3) 0.050(3) 0.001(2) 0.001(2) -0.009(2)
C7A 0.048(3) 0.036(3) 0.047(3) -0.002(3) 0.002(3) -0.009(3)
C8A 0.058(3) 0.044(3) 0.053(3) 0.005(2) 0.000(2) -0.007(2)
C9A 0.052(3) 0.044(3) 0.050(3) 0.006(2) -0.001(2) -0.004(2)
C10A 0.053(3) 0.045(3) 0.053(3) 0.009(3) -0.004(3) -0.004(3)
C11A 0.052(3) 0.047(3) 0.053(3) 0.008(3) -0.005(3) -0.002(3)
C12A 0.049(3) 0.045(3) 0.050(3) 0.007(3) -0.004(3) -0.001(3)
C13A 0.046(3) 0.042(3) 0.046(3) 0.007(3) 0.001(3) -0.002(3)
C14A 0.047(3) 0.043(3) 0.047(3) 0.005(3) 0.001(3) -0.002(3)
C15A 0.031(3) 0.038(3) 0.044(3) 0.001(3) 0.010(3) 0.003(3)
C16A 0.033(3) 0.040(3) 0.045(3) 0.000(3) 0.010(3) 0.002(3)
C17A 0.033(3) 0.041(3) 0.047(3) 0.000(3) 0.011(3) 0.003(3)
C18A 0.035(3) 0.040(3) 0.047(3) -0.001(3) 0.009(3) 0.004(3)
C19A 0.035(3) 0.038(3) 0.046(3) 0.000(3) 0.007(3) 0.004(3)
C20A 0.033(3) 0.038(3) 0.045(3) 0.001(3) 0.009(2) 0.003(3)
C21A 0.029(3) 0.039(3) 0.049(4) 0.007(3) 0.006(3) -0.001(3)
C22A 0.031(3) 0.040(4) 0.050(4) 0.006(3) 0.005(3) -0.001(3)
C23A 0.033(3) 0.041(4) 0.053(4) 0.006(3) 0.003(3) -0.002(3)
C24A 0.033(3) 0.042(4) 0.055(4) 0.006(3) 0.004(3) 0.000(3)
C25A 0.032(3) 0.044(4) 0.055(4) 0.004(3) 0.007(3) 0.001(3)
C26A 0.031(3) 0.042(3) 0.053(3) 0.004(3) 0.007(3) 0.000(3)
C27A 0.060(4) 0.055(4) 0.044(4) -0.016(3) 0.019(3) -0.009(3)
C28A 0.062(4) 0.055(4) 0.048(4) -0.016(3) 0.021(3) -0.008(3)
C29A 0.065(4) 0.055(4) 0.049(4) -0.015(3) 0.022(3) -0.010(3)
C30A 0.067(4) 0.058(4) 0.048(4) -0.015(3) 0.020(3) -0.012(3)
C31A 0.066(4) 0.060(4) 0.047(4) -0.015(3) 0.017(3) -0.012(3)
C32A 0.063(4) 0.059(4) 0.047(4) -0.016(3) 0.016(3) -0.011(3)
C33A 0.035(3) 0.041(3) 0.048(4) -0.006(3) 0.008(3) -0.001(3)
C34A 0.037(3) 0.043(3) 0.051(3) -0.004(3) 0.006(3) 0.001(3)
C35A 0.038(3) 0.046(3) 0.053(4) -0.006(3) 0.004(3) 0.003(3)
C36A 0.037(3) 0.046(4) 0.055(4) -0.007(3) 0.005(3) 0.002(3)
C37A 0.036(3) 0.044(4) 0.053(4) -0.010(3) 0.007(3) -0.002(3)
C38A 0.036(3) 0.041(3) 0.050(4) -0.008(3) 0.008(3) -0.003(3)
C39A 0.041(5) 0.051(5) 0.055(5) 0.008(4) 0.006(4) 0.001(4)
C40A 0.063(5) 0.066(6) 0.058(5) -0.009(5) 0.020(4) -0.002(5)
C41A 0.044(5) 0.042(5) 0.051(5) 0.004(4) 0.014(4) 0.000(4)
C42A 0.035(5) 0.055(5) 0.061(5) -0.005(4) 0.007(4) 0.000(4)
C43A 0.073(5) 0.063(5) 0.060(5) 0.014(4) 0.000(4) -0.021(4)
C44A 0.076(5) 0.053(5) 0.077(5) -0.004(4) -0.002(4) 0.005(4)
C1S 0.090(7) 0.065(6) 0.079(6) 0.010(6) -0.009(5) -0.011(5)
C2S 0.084(6) 0.055(5) 0.068(5) 0.009(4) 0.003(4) -0.005(4)
C3S 0.077(6) 0.048(5) 0.062(5) 0.008(4) 0.008(4) -0.005(4)
C4S 0.080(6) 0.052(5) 0.066(5) 0.005(4) 0.010(4) -0.006(4)
C5S 0.086(7) 0.063(6) 0.080(6) 0.002(5) -0.003(5) -0.005(5)
B1 0.124(17) 0.051(11) 0.088(14) 0.019(10) 0.033(12) 0.042(11)

loop_
_atom_type_symbol
_atom_type_description
_atom_type_scat_dispersion_real
_atom_type_scat_dispersion_imag
_atom_type_scat_source
C C 0.0033 0.0016 'International Tables Vol C Tables 4.2.6.8 and 6.1.1.4'
H H 0.0000 0.0000 'International Tables Vol C Tables 4.2.6.8 and 6.1.1.4'
O O 0.0106 0.0060 'International Tables Vol C Tables 4.2.6.8 and 6.1.1.4'
P P 0.1023 0.0942 'International Tables Vol C Tables 4.2.6.8 and 6.1.1.4'
Rh Rh -1.1178 0.9187 'International Tables Vol C Tables 4.2.6.8 and 6.1.1.4'
B B 0.0013 0.0007 'International Tables Vol C Tables 4.2.6.8 and 6.1.1.4'
F F 0.0171 0.0103 'International Tables Vol C Tables 4.2.6.8 and 6.1.1.4'

loop_
_geom_angle_atom_site_label_1
_geom_angle_atom_site_label_2
_geom_angle_atom_site_label_3
_geom_angle
C1 Rh1 O2 174.2(4)
C1 Rh1 P1 96.1(3)
O2 Rh1 P1 82.61(18)
C1 Rh1 P2 98.3(3)
O2 Rh1 P2 83.51(18)
P1 Rh1 P2 164.86(10)
C33 P1 C27 106.6(5)
C33 P1 C2 104.2(4)
C27 P1 C2 104.3(4)
C33 P1 Rh1 113.2(3)
C27 P1 Rh1 127.0(3)
C2 P1 Rh1 98.5(3)
C15 P2 C21 107.5(5)
C15 P2 C13 105.8(5)
C21 P2 C13 101.8(5)
C15 P2 Rh1 115.3(3)
C21 P2 Rh1 124.7(4)
C13 P2 Rh1 98.7(3)
C7 O2 C14 118.0(7)
C7 O2 Rh1 119.9(5)
C14 O2 Rh1 120.0(6)
O1 C1 Rh1 176.4(9)
C3 C2 C7 117.5(9)
C3 C2 P1 122.3(7)
C7 C2 P1 120.0(7)
C4 C3 C2 122.2(9)
C4 C3 H3A 118.9
C2 C3 H3A 118.9
C3 C4 C5 117.7(9)
C3 C4 H4A 121.2
C5 C4 H4A 121.2
C6 C5 C4 122.1(9)
C6 C5 H5A 118.9
C4 C5 H5A 118.9
C7 C6 C5 117.4(9)
C7 C6 C8 123.6(9)
C5 C6 C8 119.0(9)
C6 C7 O2 122.5(9)
C6 C7 C2 122.9(9)
O2 C7 C2 114.5(8)
C6 C8 C43 110.3(9)
C6 C8 C9 110.3(8)
C43 C8 C9 109.8(8)
C6 C8 C44 110.8(8)
C43 C8 C44 108.9(8)
C9 C8 C44 106.6(8)
C10 C9 C14 115.9(9)
C10 C9 C8 121.1(9)
C14 C9 C8 122.9(9)
C11 C10 C9 122.3(10)
C11 C10 H10A 118.9
C9 C10 H10A 118.9
C12 C11 C10 120.0(10)
C12 C11 H11A 120.0
C10 C11 H11A 120.0
C11 C12 C13 120.1(10)
C11 C12 H12A 120.0
C13 C12 H12A 120.0
C14 C13 C12 118.1(9)
C14 C13 P2 122.2(8)
C12 C13 P2 119.7(8)
C13 C14 C9 123.5(9)
C13 C14 O2 115.4(9)
C9 C14 O2 121.1(9)
C16 C15 C20 118.0(9)
C16 C15 P2 120.2(8)
C20 C15 P2 121.6(8)
C17 C16 C15 123.2(10)
C17 C16 H16A 118.4
C15 C16 H16A 118.4
C16 C17 C18 117.3(10)
C16 C17 H17A 121.3
C18 C17 H17A 121.3
C19 C18 C17 121.1(10)
C19 C18 H18A 119.5
C17 C18 H18A 119.5
C18 C19 C20 122.5(10)
C18 C19 H19A 118.7
C20 C19 H19A 118.7
C19 C20 C15 117.8(10)
C19 C20 C41 120.7(9)
C15 C20 C41 121.4(9)
C22 C21 C26 119.4(10)
C22 C21 P2 119.8(8)
C26 C21 P2 120.8(8)
C23 C22 C21 121.4(11)
C23 C22 H22A 119.3
C21 C22 H22A 119.3
C24 C23 C22 120.1(11)
C24 C23 H23A 119.9
C22 C23 H23A 119.9
C23 C24 C25 118.5(11)
C23 C24 H24A 120.8
C25 C24 H24A 120.8
C24 C25 C26 124.1(11)
C24 C25 H25A 117.9
C26 C25 H25A 117.9
C25 C26 C21 116.3(10)
C25 C26 C42 121.1(10)
C21 C26 C42 122.6(10)
C28 C27 C32 119.3(9)
C28 C27 P1 121.7(8)
C32 C27 P1 118.9(8)
C29 C28 C27 119.4(10)
C29 C28 C40 118.0(9)
C27 C28 C40 122.7(9)
C28 C29 C30 120.6(10)
C28 C29 H29A 119.7
C30 C29 H29A 119.7
C31 C30 C29 119.8(10)
C31 C30 H30A 120.1
C29 C30 H30A 120.1
C30 C31 C32 121.6(10)
C30 C31 H31A 119.2
C32 C31 H31A 119.2
C31 C32 C27 119.3(10)
C31 C32 H32A 120.4
C27 C32 H32A 120.4
C38 C33 C34 117.0(9)
C38 C33 P1 120.1(7)
C34 C33 P1 122.7(8)
C35 C34 C33 118.3(9)
C35 C34 C39 120.0(9)
C33 C34 C39 121.7(9)
C36 C35 C34 123.7(9)
C36 C35 H35A 118.1
C34 C35 H35A 118.1
C35 C36 C37 118.8(10)
C35 C36 H36A 120.6
C37 C36 H36A 120.6
C38 C37 C36 119.2(10)
C38 C37 H37A 120.4
C36 C37 H37A 120.4
C37 C38 C33 122.9(9)
C37 C38 H38A 118.6
C33 C38 H38A 118.6
C34 C39 H39A 109.5
C34 C39 H39B 109.5
H39A C39 H39B 109.5
C34 C39 H39C 109.5
H39A C39 H39C 109.5
H39B C39 H39C 109.5
C28 C40 H40A 109.5
C28 C40 H40B 109.5
H40A C40 H40B 109.5
C28 C40 H40C 109.5
H40A C40 H40C 109.5
H40B C40 H40C 109.5
C20 C41 H41A 109.5
C20 C41 H41B 109.5
H41A C41 H41B 109.5
C20 C41 H41C 109.5
H41A C41 H41C 109.5
H41B C41 H41C 109.5
C26 C42 H42A 109.5
C26 C42 H42B 109.5
H42A C42 H42B 109.5
C26 C42 H42C 109.5
H42A C42 H42C 109.5
H42B C42 H42C 109.5
C8 C43 H43A 109.5
C8 C43 H43B 109.5
H43A C43 H43B 109.5
C8 C43 H43C 109.5
H43A C43 H43C 109.5
H43B C43 H43C 109.5
C8 C44 H44A 109.5
C8 C44 H44B 109.5
H44A C44 H44B 109.5
C8 C44 H44C 109.5
H44A C44 H44C 109.5
H44B C44 H44C 109.5
C1A Rh1A O2A 176.9(4)
C1A Rh1A P1A 97.2(4)
O2A Rh1A P1A 83.52(19)
C1A Rh1A P2A 96.9(4)
O2A Rh1A P2A 82.89(18)
P1A Rh1A P2A 163.51(10)
C27A P1A C33A 108.6(5)
C27A P1A C2A 99.8(5)
C33A P1A C2A 105.4(5)
C27A P1A Rh1A 127.7(4)
C33A P1A Rh1A 111.5(3)
C2A P1A Rh1A 100.4(4)
C21A P2A C15A 107.5(5)
C21A P2A C13A 102.1(5)
C15A P2A C13A 104.9(5)
C21A P2A Rh1A 124.8(4)
C15A P2A Rh1A 115.7(3)
C13A P2A Rh1A 98.5(4)
C14A O2A C7A 116.8(8)
C14A O2A Rh1A 121.3(6)
C7A O2A Rh1A 121.8(6)
O1A C1A Rh1A 177.7(11)
C3A C2A C7A 116.9(10)
C3A C2A P1A 121.6(8)
C7A C2A P1A 121.4(8)
C4A C3A C2A 118.9(10)
C4A C3A H3AA 120.6
C2A C3A H3AA 120.6
C5A C4A C3A 121.0(10)
C5A C4A H4AA 119.5
C3A C4A H4AA 119.5
C4A C5A C6A 123.2(11)
C4A C5A H5AA 118.4
C6A C5A H5AA 118.4
C7A C6A C5A 116.0(11)
C7A C6A C8A 122.6(10)
C5A C6A C8A 121.2(10)
C6A C7A C2A 123.9(10)
C6A C7A O2A 123.2(10)
C2A C7A O2A 112.8(9)
C6A C8A C43A 111.1(9)
C6A C8A C9A 110.7(9)
C43A C8A C9A 109.9(9)
C6A C8A C44A 108.2(9)
C43A C8A C44A 108.8(10)
C9A C8A C44A 108.0(9)
C14A C9A C10A 116.5(11)
C14A C9A C8A 124.1(10)
C10A C9A C8A 119.3(10)
C11A C10A C9A 120.8(11)
C11A C10A H10B 119.6
C9A C10A H10B 119.6
C10A C11A C12A 121.1(11)
C10A C11A H11B 119.4
C12A C11A H11B 119.4
C11A C12A C13A 119.3(11)
C11A C12A H12B 120.3
C13A C12A H12B 120.3
C14A C13A C12A 118.6(10)
C14A C13A P2A 121.4(8)
C12A C13A P2A 119.8(8)
C9A C14A C13A 123.5(11)
C9A C14A O2A 121.6(10)
C13A C14A O2A 114.5(9)
C16A C15A C20A 120.0(9)
C16A C15A P2A 119.3(8)
C20A C15A P2A 120.7(7)
C15A C16A C17A 120.1(10)
C15A C16A H16B 119.9
C17A C16A H16B 119.9
C18A C17A C16A 121.2(10)
C18A C17A H17B 119.4
C16A C17A H17B 119.4
C17A C18A C19A 118.0(10)
C17A C18A H18B 121.0
C19A C18A H18B 121.0
C20A C19A C18A 123.5(10)
C20A C19A H19B 118.2
C18A C19A H19B 118.2
C19A C20A C15A 117.1(9)
C19A C20A C41A 119.4(9)
C15A C20A C41A 123.4(9)
C26A C21A C22A 119.0(9)
C26A C21A P2A 121.6(8)
C22A C21A P2A 119.4(8)
C21A C22A C23A 122.7(10)
C21A C22A H22B 118.7
C23A C22A H22B 118.7
C24A C23A C22A 117.5(10)
C24A C23A H23B 121.3
C22A C23A H23B 121.3
C25A C24A C23A 120.2(10)
C25A C24A H24B 119.9
C23A C24A H24B 119.9
C24A C25A C26A 121.5(10)
C24A C25A H25B 119.3
C26A C25A H25B 119.3
C21A C26A C25A 119.2(10)
C21A C26A C42A 123.5(9)
C25A C26A C42A 117.4(9)
C32A C27A C28A 118.2(10)
C32A C27A P1A 120.0(8)
C28A C27A P1A 121.8(9)
C29A C28A C27A 117.7(11)
C29A C28A C40A 121.2(11)
C27A C28A C40A 121.1(10)
C30A C29A C28A 123.0(12)
C30A C29A H29B 118.5
C28A C29A H29B 118.5
C29A C30A C31A 120.4(11)
C29A C30A H30B 119.8
C31A C30A H30B 119.8
C30A C31A C32A 119.3(12)
C30A C31A H31B 120.3
C32A C31A H31B 120.3
C31A C32A C27A 121.4(11)
C31A C32A H32B 119.3
C27A C32A H32B 119.3
C38A C33A C34A 118.8(9)
C38A C33A P1A 119.6(8)
C34A C33A P1A 121.3(8)
C35A C34A C33A 117.9(10)
C35A C34A C39A 116.9(10)
C33A C34A C39A 125.2(9)
C36A C35A C34A 120.8(11)
C36A C35A H35B 119.6
C34A C35A H35B 119.6
C37A C36A C35A 119.4(10)
C37A C36A H36B 120.3
C35A C36A H36B 120.3
C36A C37A C38A 122.9(11)
C36A C37A H37B 118.5
C38A C37A H37B 118.5
C37A C38A C33A 120.2(11)
C37A C38A H38B 119.9
C33A C38A H38B 119.9
C34A C39A H39D 109.5
C34A C39A H39E 109.5
H39D C39A H39E 109.5
C34A C39A H39F 109.5
H39D C39A H39F 109.5
H39E C39A H39F 109.5
C28A C40A H40D 109.5
C28A C40A H40E 109.5
H40D C40A H40E 109.5
C28A C40A H40F 109.5
H40D C40A H40F 109.5
H40E C40A H40F 109.5
C20A C41A H41D 109.5
C20A C41A H41E 109.5
H41D C41A H41E 109.5
C20A C41A H41F 109.5
H41D C41A H41F 109.5
H41E C41A H41F 109.5
C26A C42A H42D 109.5
C26A C42A H42E 109.5
H42D C42A H42E 109.5
C26A C42A H42F 109.5
H42D C42A H42F 109.5
H42E C42A H42F 109.5
C8A C43A H43D 109.5
C8A C43A H43E 109.5
H43D C43A H43E 109.5
C8A C43A H43F 109.5
H43D C43A H43F 109.5
H43E C43A H43F 109.5
C8A C44A H44D 109.5
C8A C44A H44E 109.5
H44D C44A H44E 109.5
C8A C44A H44F 109.5
H44D C44A H44F 109.5
H44E C44A H44F 109.5
C2S C1S H1SA 109.5
C2S C1S H1SB 109.5
H1SA C1S H1SB 109.5
C2S C1S H1SC 109.5
H1SA C1S H1SC 109.5
H1SB C1S H1SC 109.5
C3S C2S C1S 114.8(11)
C3S C2S H2SA 108.6
C1S C2S H2SA 108.6
C3S C2S H2SB 108.6
C1S C2S H2SB 108.6
H2SA C2S H2SB 107.5
C4S C3S C2S 118.0(12)
C4S C3S H3SA 107.8
C2S C3S H3SA 107.8
C4S C3S H3SB 107.8
C2S C3S H3SB 107.8
H3SA C3S H3SB 107.1
C3S C4S C5S 112.0(11)
C3S C4S H4SA 109.2
C5S C4S H4SA 109.2
C3S C4S H4SB 109.2
C5S C4S H4SB 109.2
H4SA C4S H4SB 107.9
C4S C5S H5SA 109.5
C4S C5S H5SB 109.5
H5SA C5S H5SB 109.5
C4S C5S H5SC 109.5
H5SA C5S H5SC 109.5
H5SB C5S H5SC 109.5
F3 B1 F1 110.5(15)
F3 B1 F4 111.9(10)
F1 B1 F4 103.3(9)
F3 B1 F2 114.6(11)
F1 B1 F2 89.4(12)
F4 B1 F2 123.1(17)
F3 B1 F2' 107.9(11)
F1 B1 F2' 121.5(13)
F4 B1 F2' 101.2(14)
F2 B1 F2' 33.9(8)
F5 B2 F8 103.9(11)
F5 B2 F6 87.0(11)
F8 B2 F6 118.9(11)
F5 B2 F7 91.2(11)
F8 B2 F7 122.4(10)
F6 B2 F7 117.1(15)
F5 B2 F7' 123.9(10)
F8 B2 F7' 106.5(10)
F6 B2 F7' 116.0(14)
F7 B2 F7' 32.8(6)
F5 B2 F6' 115.1(10)
F8 B2 F6' 101.9(10)
F6 B2 F6' 29.3(8)
F7 B2 F6' 121.1(14)
F7' B2 F6' 103.0(12)

loop_
_geom_bond_atom_site_label_1
_geom_bond_atom_site_label_2
_geom_bond_distance
Rh1 C1 1.756(8)
Rh1 O2 2.139(6)
Rh1 P1 2.287(3)
Rh1 P2 2.301(3)
P1 C33 1.800(10)
P1 C27 1.816(10)
P1 C2 1.821(9)
P2 C15 1.802(10)
P2 C21 1.814(10)
P2 C13 1.831(10)
O1 C1 1.184(8)
O2 C7 1.412(11)
O2 C14 1.435(11)
C2 C3 1.381(12)
C2 C7 1.405(12)
C3 C4 1.375(12)
C3 H3A 0.9500
C4 C5 1.406(13)
C4 H4A 0.9500
C5 C6 1.392(13)
C5 H5A 0.9500
C6 C7 1.362(12)
C6 C8 1.513(13)
C8 C43 1.531(13)
C8 C9 1.529(13)
C8 C44 1.561(13)
C9 C10 1.395(13)
C9 C14 1.386(13)
C10 C11 1.360(13)
C10 H10A 0.9500
C11 C12 1.363(12)
C11 H11A 0.9500
C12 C13 1.407(12)
C12 H12A 0.9500
C13 C14 1.358(13)
C15 C16 1.394(13)
C15 C20 1.441(13)
C16 C17 1.381(13)
C16 H16A 0.9500
C17 C18 1.400(13)
C17 H17A 0.9500
C18 C19 1.365(13)
C18 H18A 0.9500
C19 C20 1.379(13)
C19 H19A 0.9500
C20 C41 1.490(13)
C21 C22 1.387(13)
C21 C26 1.416(14)
C22 C23 1.380(13)
C22 H22A 0.9500
C23 C24 1.365(13)
C23 H23A 0.9500
C24 C25 1.373(13)
C24 H24A 0.9500
C25 C26 1.390(13)
C25 H25A 0.9500
C26 C42 1.497(13)
C27 C28 1.382(13)
C27 C32 1.400(13)
C28 C29 1.379(13)
C28 C40 1.525(13)
C29 C30 1.399(13)
C29 H29A 0.9500
C30 C31 1.319(13)
C30 H30A 0.9500
C31 C32 1.390(12)
C31 H31A 0.9500
C32 H32A 0.9500
C33 C38 1.422(12)
C33 C34 1.432(12)
C34 C35 1.376(13)
C34 C39 1.490(12)
C35 C36 1.372(12)
C35 H35A 0.9500
C36 C37 1.405(12)
C36 H36A 0.9500
C37 C38 1.361(13)
C37 H37A 0.9500
C38 H38A 0.9500
C39 H39A 0.9800
C39 H39B 0.9800
C39 H39C 0.9800
C40 H40A 0.9800
C40 H40B 0.9800
C40 H40C 0.9800
C41 H41A 0.9800
C41 H41B 0.9800
C41 H41C 0.9800
C42 H42A 0.9800
C42 H42B 0.9800
C42 H42C 0.9800
C43 H43A 0.9800
C43 H43B 0.9800
C43 H43C 0.9800
C44 H44A 0.9800
C44 H44B 0.9800
C44 H44C 0.9800
Rh1A C1A 1.757(8)
Rh1A O2A 2.124(6)
Rh1A P1A 2.284(3)
Rh1A P2A 2.298(3)
P1A C27A 1.789(11)
P1A C33A 1.797(10)
P1A C2A 1.813(10)
P2A C21A 1.817(10)
P2A C15A 1.825(10)
P2A C13A 1.837(11)
O1A C1A 1.182(8)
O2A C14A 1.421(11)
O2A C7A 1.452(11)
C2A C3A 1.391(13)
C2A C7A 1.423(13)
C3A C4A 1.382(13)
C3A H3AA 0.9500
C4A C5A 1.352(13)
C4A H4AA 0.9500
C5A C6A 1.366(13)
C5A H5AA 0.9500
C6A C7A 1.356(13)
C6A C8A 1.516(14)
C8A C43A 1.518(14)
C8A C9A 1.520(14)
C8A C44A 1.564(15)
C9A C14A 1.370(14)
C9A C10A 1.421(14)
C10A C11A 1.359(13)
C10A H10B 0.9500
C11A C12A 1.369(14)
C11A H11B 0.9500
C12A C13A 1.406(13)
C12A H12B 0.9500
C13A C14A 1.364(13)
C15A C16A 1.382(12)
C15A C20A 1.401(13)
C16A C17A 1.394(12)
C16A H16B 0.9500
C17A C18A 1.345(13)
C17A H17B 0.9500
C18A C19A 1.393(12)
C18A H18B 0.9500
C19A C20A 1.375(12)
C19A H19B 0.9500
C20A C41A 1.506(12)
C21A C26A 1.379(13)
C21A C22A 1.383(13)
C22A C23A 1.394(13)
C22A H22B 0.9500
C23A C24A 1.391(13)
C23A H23B 0.9500
C24A C25A 1.377(13)
C24A H24B 0.9500
C25A C26A 1.393(13)
C25A H25B 0.9500
C26A C42A 1.523(13)
C27A C32A 1.429(15)
C27A C28A 1.440(14)
C28A C29A 1.400(14)
C28A C40A 1.473(14)
C29A C30A 1.368(14)
C29A H29B 0.9500
C30A C31A 1.393(14)
C30A H30B 0.9500
C31A C32A 1.390(14)
C31A H31B 0.9500
C32A H32B 0.9500
C33A C38A 1.406(13)
C33A C34A 1.428(14)
C34A C35A 1.430(13)
C34A C39A 1.504(13)
C35A C36A 1.383(13)
C35A H35B 0.9500
C36A C37A 1.356(13)
C36A H36B 0.9500
C37A C38A 1.362(13)
C37A H37B 0.9500
C38A H38B 0.9500
C39A H39D 0.9800
C39A H39E 0.9800
C39A H39F 0.9800
C40A H40D 0.9800
C40A H40E 0.9800
C40A H40F 0.9800
C41A H41D 0.9800
C41A H41E 0.9800
C41A H41F 0.9800
C42A H42D 0.9800
C42A H42E 0.9800
C42A H42F 0.9800
C43A H43D 0.9800
C43A H43E 0.9800
C43A H43F 0.9800
C44A H44D 0.9800
C44A H44E 0.9800
C44A H44F 0.9800
C1S C2S 1.461(15)
C1S H1SA 0.9800
C1S H1SB 0.9800
C1S H1SC 0.9800
C2S C3S 1.370(14)
C2S H2SA 0.9900
C2S H2SB 0.9900
C3S C4S 1.356(14)
C3S H3SA 0.9900
C3S H3SB 0.9900
C4S C5S 1.475(15)
C4S H4SA 0.9900
C4S H4SB 0.9900
C5S H5SA 0.9800
C5S H5SB 0.9800
C5S H5SC 0.9800
B1 F3 1.351(19)
B1 F1 1.405(16)
B1 F4 1.391(11)
B1 F2 1.390(11)
B1 F2' 1.391(11)
B2 F5 1.391(15)
B2 F8 1.369(15)
B2 F6 1.384(9)
B2 F7 1.386(9)
B2 F7' 1.386(9)
B2 F6' 1.388(9)
